data_2211097
loop_
_publ_author_name
'Yunshuang Fan'
'Wei Jia'
'Yoshihisa Takaishi'
'Hong-Quan Duan'

_publ_section_title
;
 Cimigenol-3-<i>O</i>-\b-<small>D</small>-xylopranoside methanol
 solvate
;
_journal_coeditor_code LH2176
_journal_issue 11
_journal_name_full 'Acta Crystallographica Section E'
_journal_page_first o4884
_journal_page_last o4886
_journal_paper_doi 10.1107/S1600536806040153
_journal_volume 62
_journal_year 2006
_chemical_formula_iupac 'C35 H56 O9, C H4 O'
_chemical_formula_moiety 'C35 H56 O9, C H4 O'
_chemical_formula_sum 'C36 H60 O10'
_chemical_formula_weight 652.84
_chemical_melting_point 268
_chemical_name_common Cimigenol-3-O-b-D-xylopranoside
_chemical_name_systematic
;
(23R, 24S)-16b,23:16a,24-diepoxy-15a,25-dihydroxy-9,
19-cyclolanostane-3-O-b-D-xylopyranoside
;
_space_group_IT_number 4
_symmetry_cell_setting monoclinic
_symmetry_space_group_name_Hall 'P 2yb'
_symmetry_space_group_name_H-M 'P 1 21 1'
_atom_sites_solution_hydrogens geom
_atom_sites_solution_primary direct
_atom_sites_solution_secondary difmap
_cell_angle_alpha 90.00
_cell_angle_beta 93.352(4)
_cell_angle_gamma 90.00
_cell_formula_units_Z 2
_cell_length_a 14.500(3)
_cell_length_b 6.9301(14)
_cell_length_c 17.267(4)
_cell_measurement_reflns_used 3138
_cell_measurement_temperature 294(2)
_cell_measurement_theta_max 26.41
_cell_measurement_theta_min 2.68
_cell_volume 1732.1(6)
_computing_cell_refinement 'SAINT (Bruker, 1997)'
_computing_data_collection 'SMART (Bruker, 1997)'
_computing_data_reduction SAINT
_computing_molecular_graphics 'SHELXTL (Bruker, 1997)'
_computing_publication_material SHELXTL
_computing_structure_refinement 'SHELXL97 (Sheldrick, 1997)'
_computing_structure_solution 'SHELXS97 (Sheldrick, 1997)'
_diffrn_ambient_temperature 294(2)
_diffrn_measured_fraction_theta_full 0.996
_diffrn_measured_fraction_theta_max 0.961
_diffrn_measurement_device_type 'Bruker SMART 1000'
_diffrn_measurement_method '\f and \w scans'
_diffrn_radiation_monochromator graphite
_diffrn_radiation_source 'fine-focus sealed tube'
_diffrn_radiation_type MoK\a
_diffrn_radiation_wavelength 0.71073
_diffrn_reflns_av_R_equivalents 0.0426
_diffrn_reflns_av_sigmaI/netI 0.0672
_diffrn_reflns_limit_h_max 19
_diffrn_reflns_limit_h_min -18
_diffrn_reflns_limit_k_max 8
_diffrn_reflns_limit_k_min -9
_diffrn_reflns_limit_l_max 22
_diffrn_reflns_limit_l_min -12
_diffrn_reflns_number 10507
_diffrn_reflns_theta_full 25.00
_diffrn_reflns_theta_max 28.32
_diffrn_reflns_theta_min 1.18
_diffrn_standards_decay_% 0
_diffrn_standards_interval_count 0
_diffrn_standards_number 0
_exptl_absorpt_coefficient_mu 0.090
_exptl_absorpt_correction_T_max 0.9911
_exptl_absorpt_correction_T_min 0.9805
_exptl_absorpt_correction_type multi-scan
_exptl_absorpt_process_details '(SADABS; Bruker, 2000)'
_exptl_crystal_colour colourless
_exptl_crystal_density_diffrn 1.252
_exptl_crystal_density_method 'not measured'
_exptl_crystal_description block
_exptl_crystal_F_000 712
_exptl_crystal_size_max 0.22
_exptl_crystal_size_mid 0.18
_exptl_crystal_size_min 0.10
_refine_diff_density_max 0.369
_refine_diff_density_min -0.283
_refine_ls_abs_structure_details 'None, Friedel Pairs merged'
_refine_ls_extinction_method none
_refine_ls_goodness_of_fit_ref 1.063
_refine_ls_hydrogen_treatment constr
_refine_ls_matrix_type full
_refine_ls_number_parameters 449
_refine_ls_number_reflns 4482
_refine_ls_number_restraints 27
_refine_ls_restrained_S_all 1.073
_refine_ls_R_factor_all 0.1178
_refine_ls_R_factor_gt 0.0573
_refine_ls_shift/su_max 0.001
_refine_ls_shift/su_mean 0.000
_refine_ls_structure_factor_coef Fsqd
_refine_ls_weighting_details 'calc w=1/[\s^2^(Fo^2^)+(0.0865P)^2^+0.4276P] where P=(Fo^2^+2Fc^2^)/3'
_refine_ls_weighting_scheme calc
_refine_ls_wR_factor_gt 0.1447
_refine_ls_wR_factor_ref 0.1827
_reflns_number_gt 2630
_reflns_number_total 4482
_reflns_threshold_expression I>2\s(I)
_cod_data_source_file lh2176.cif
_cod_data_source_block I
_cod_original_sg_symbol_H-M 'P 21'
_cod_original_formula_sum 'C36 H60 O10 '
_cod_database_code 2211097
_cod_database_fobs_code 2211097

loop_
_symmetry_equiv_pos_as_xyz
'x, y, z'
'-x, y+1/2, -z'

loop_
_atom_site_type_symbol
_atom_site_label
_atom_site_fract_x
_atom_site_fract_y
_atom_site_fract_z
_atom_site_U_iso_or_equiv
_atom_site_adp_type
_atom_site_calc_flag
_atom_site_refinement_flags
_atom_site_occupancy
_atom_site_disorder_assembly
_atom_site_disorder_group
O O1 0.0685(2) 0.6504(5) 0.77002(19) 0.0404(8) Uani d . 1 . .
O O2 0.2307(3) 1.2168(6) 0.2991(2) 0.0530(10) Uani d . 1 . .
H H2 0.2125 1.1787 0.2559 0.080 Uiso calc R 1 . .
O O3 0.4451(2) 1.2107(5) 0.2602(2) 0.0435(9) Uani d . 1 . .
O O4 0.3335(2) 1.0563(5) 0.18862(18) 0.0393(8) Uani d . 1 . .
O O5 0.2841(3) 1.2263(6) 0.0432(2) 0.0558(11) Uani d . 1 . .
H H5 0.2644 1.3112 0.0136 0.084 Uiso calc R 1 . .
O O6 -0.1036(3) 0.7206(6) 0.8355(2) 0.0510(9) Uani d . 1 . .
H H6 -0.1040 0.8097 0.8667 0.076 Uiso calc R 1 . .
O O7 -0.1433(3) 0.4648(7) 0.9613(2) 0.0625(12) Uani d . 1 . .
H H7 -0.1943 0.5077 0.9473 0.094 Uiso calc R 1 . .
O O8 -0.0860(3) 0.0677(6) 0.9306(2) 0.0582(11) Uani d . 1 . .
H H8 -0.1194 0.0849 0.9667 0.087 Uiso calc R 1 . .
O O9 0.0770(2) 0.3564(6) 0.8289(2) 0.0494(10) Uani d . 1 . .
C C1 0.2000(4) 0.5072(8) 0.5946(3) 0.0518(14) Uani d . 1 . .
H H1A 0.2568 0.4350 0.5903 0.062 Uiso calc R 1 . .
H H1B 0.1510 0.4409 0.5645 0.062 Uiso calc R 1 . .
C C2 0.1760(5) 0.5181(8) 0.6801(3) 0.0568(16) Uani d . 1 . .
H H2A 0.1672 0.3887 0.6998 0.068 Uiso calc R 1 . .
H H2B 0.2270 0.5767 0.7106 0.068 Uiso calc R 1 . .
C C3 0.0888(4) 0.6356(7) 0.6891(3) 0.0402(12) Uani d . 1 . .
H H3 0.0372 0.5691 0.6612 0.048 Uiso calc R 1 . .
C C4 0.0950(3) 0.8417(7) 0.6561(3) 0.0362(11) Uani d . 1 . .
C C5 0.1231(3) 0.8227(7) 0.5704(3) 0.0360(11) Uani d . 1 . .
H H5A 0.0746 0.7436 0.5445 0.043 Uiso calc R 1 . .
C C6 0.1207(4) 1.0126(8) 0.5261(3) 0.0503(14) Uani d . 1 . .
H H6A 0.1626 1.1040 0.5522 0.060 Uiso calc R 1 . .
H H6B 0.0589 1.0663 0.5250 0.060 Uiso calc R 1 . .
C C7 0.1492(3) 0.9800(9) 0.4428(3) 0.0498(14) Uani d . 1 . .
H H7A 0.1123 0.8772 0.4187 0.060 Uiso calc R 1 . .
H H7B 0.1384 1.0966 0.4125 0.060 Uiso calc R 1 . .
C C8 0.2510(3) 0.9263(7) 0.4443(3) 0.0349(11) Uani d . 1 . .
H H8A 0.2841 1.0338 0.4702 0.042 Uiso calc R 1 . .
C C9 0.2731(3) 0.7465(7) 0.4956(3) 0.0339(10) Uani d . 1 . .
C C10 0.2114(3) 0.7093(7) 0.5631(3) 0.0346(11) Uani d . 1 . .
C C11 0.3121(3) 0.5708(8) 0.4537(3) 0.0409(12) Uani d . 1 . .
H H11A 0.2607 0.5017 0.4281 0.049 Uiso calc R 1 . .
H H11B 0.3404 0.4852 0.4927 0.049 Uiso calc R 1 . .
C C12 0.3836(4) 0.6122(8) 0.3930(3) 0.0431(12) Uani d . 1 . .
H H12A 0.4439 0.5692 0.4134 0.052 Uiso calc R 1 . .
H H12B 0.3675 0.5376 0.3466 0.052 Uiso calc R 1 . .
C C13 0.3897(3) 0.8272(7) 0.3707(3) 0.0342(11) Uani d . 1 . .
C C14 0.2901(3) 0.9103(7) 0.3637(3) 0.0315(10) Uani d . 1 . .
C C15 0.3080(3) 1.1068(7) 0.3262(3) 0.0373(11) Uani d . 1 . .
H H15 0.3409 1.1850 0.3662 0.045 Uiso calc R 1 . .
C C16 0.3780(3) 1.0627(7) 0.2652(3) 0.0338(11) Uani d . 1 . .
C C17 0.4242(3) 0.8698(8) 0.2888(3) 0.0362(11) Uani d . 1 . .
H H17 0.3990 0.7700 0.2533 0.043 Uiso calc R 1 . .
C C18 0.4522(3) 0.9282(9) 0.4338(3) 0.0460(13) Uani d . 1 . .
H H18A 0.4251 0.9172 0.4830 0.069 Uiso calc R 1 . .
H H18B 0.4585 1.0620 0.4208 0.069 Uiso calc R 1 . .
H H18C 0.5120 0.8682 0.4368 0.069 Uiso calc R 1 . .
C C19 0.3063(3) 0.7942(8) 0.5770(3) 0.0390(11) Uani d . 1 . .
H H19A 0.3106 0.9294 0.5913 0.047 Uiso calc R 1 . .
H H19B 0.3539 0.7127 0.6016 0.047 Uiso calc R 1 . .
C C20 0.5298(3) 0.8809(9) 0.2797(3) 0.0461(13) Uani d . 1 . .
H H20 0.5565 0.9625 0.3217 0.055 Uiso calc R 1 . .
C C21 0.5783(4) 0.6852(10) 0.2857(4) 0.0650(18) Uani d . 1 . .
H H21A 0.5457 0.5943 0.2523 0.097 Uiso calc R 1 . .
H H21B 0.5792 0.6401 0.3383 0.097 Uiso calc R 1 . .
H H21C 0.6406 0.6984 0.2702 0.097 Uiso calc R 1 . .
C C22 0.5470(4) 0.9815(10) 0.2023(3) 0.0564(16) Uani d . 1 . .
H H22A 0.6115 1.0190 0.2021 0.068 Uiso calc R 1 . .
H H22B 0.5344 0.8915 0.1600 0.068 Uiso calc R 1 . .
C C23 0.4865(3) 1.1594(9) 0.1895(3) 0.0452(13) Uani d . 1 . .
H H23 0.5223 1.2674 0.1703 0.054 Uiso calc R 1 . .
C C24 0.4000(3) 1.1200(8) 0.1351(3) 0.0384(11) Uani d . 1 . .
H H24 0.4131 1.0142 0.0998 0.046 Uiso calc R 1 . .
C C25 0.3637(3) 1.2957(8) 0.0876(3) 0.0411(12) Uani d . 1 . .
C C26 0.4351(4) 1.3507(11) 0.0298(4) 0.0684(18) Uani d . 1 . .
H H26A 0.4551 1.2368 0.0039 0.103 Uiso calc R 1 . .
H H26B 0.4873 1.4106 0.0570 0.103 Uiso calc R 1 . .
H H26C 0.4080 1.4392 -0.0077 0.103 Uiso calc R 1 . .
C C27 0.3366(4) 1.4641(9) 0.1355(4) 0.0622(16) Uani d . 1 . .
H H27A 0.3161 1.5679 0.1020 0.093 Uiso calc R 1 . .
H H27B 0.3889 1.5057 0.1680 0.093 Uiso calc R 1 . .
H H27C 0.2875 1.4268 0.1673 0.093 Uiso calc R 1 . .
C C28 0.2263(3) 0.7921(8) 0.3082(3) 0.0424(13) Uani d . 1 . .
H H28A 0.2151 0.6684 0.3309 0.064 Uiso calc R 1 . .
H H28B 0.2551 0.7745 0.2600 0.064 Uiso calc R 1 . .
H H28C 0.1688 0.8591 0.2989 0.064 Uiso calc R 1 . .
C C29 0.1653(4) 0.9595(8) 0.7060(3) 0.0482(13) Uani d . 1 . .
H H29A 0.1733 1.0835 0.6827 0.072 Uiso calc R 1 . .
H H29B 0.2234 0.8926 0.7098 0.072 Uiso calc R 1 . .
H H29C 0.1432 0.9760 0.7570 0.072 Uiso calc R 1 . .
C C30 -0.0014(4) 0.9357(9) 0.6572(3) 0.0542(15) Uani d . 1 . .
H H30A -0.0252 0.9186 0.7075 0.081 Uiso calc R 1 . .
H H30B -0.0424 0.8758 0.6187 0.081 Uiso calc R 1 . .
H H30C 0.0033 1.0709 0.6462 0.081 Uiso calc R 1 . .
C C31 0.0157(3) 0.5048(7) 0.7985(3) 0.0375(11) Uani d . 1 . .
H H31 -0.0253 0.4519 0.7567 0.045 Uiso calc R 1 . .
C C32 -0.0412(3) 0.5761(7) 0.8640(3) 0.0366(11) Uani d . 1 . .
H H32 -0.0001 0.6297 0.9056 0.044 Uiso calc R 1 . .
C C33 -0.0960(3) 0.4079(8) 0.8955(3) 0.0394(12) Uani d . 1 . .
H H33 -0.1417 0.3655 0.8550 0.047 Uiso calc R 1 . .
C C34 -0.0343(3) 0.2387(8) 0.9182(3) 0.0403(12) Uani d . 1 . .
H H34 0.0033 0.2705 0.9655 0.048 Uiso calc R 1 . .
C C35 0.0280(4) 0.1894(8) 0.8546(4) 0.0560(15) Uani d . 1 . .
H H35A 0.0722 0.0924 0.8731 0.067 Uiso calc R 1 . .
H H35B -0.0086 0.1352 0.8111 0.067 Uiso calc R 1 . .
O O10 0.7960(3) 0.0174(9) 0.0551(3) 0.0493(17) Uani d PDU 0.691(7) A 1
H H10 0.8335 -0.0306 0.0896 0.074 Uiso d PR 0.691(7) A 1
C C36 0.7549(9) 0.1927(18) 0.0845(8) 0.125(5) Uani d PDU 0.691(7) A 1
H H36A 0.7459 0.1779 0.1389 0.187 Uiso calc PR 0.691(7) A 1
H H36B 0.6964 0.2157 0.0571 0.187 Uiso calc PR 0.691(7) A 1
H H36C 0.7953 0.3000 0.0770 0.187 Uiso calc PR 0.691(7) A 1
O O10' 0.6922(8) 0.335(2) 0.0543(8) 0.061(4) Uani d PDU 0.309(7) A 2
H H10' 0.7417 0.3130 0.0354 0.092 Uiso calc PR 0.309(7) A 2
C C36' 0.7061(14) 0.464(3) 0.1179(10) 0.073(5) Uani d PDU 0.309(7) A 2
H H36D 0.7699 0.5021 0.1227 0.110 Uiso calc PR 0.309(7) A 2
H H36E 0.6900 0.4010 0.1647 0.110 Uiso calc PR 0.309(7) A 2
H H36F 0.6680 0.5760 0.1091 0.110 Uiso calc PRU 0.309(7) A 2

loop_
_atom_site_aniso_label
_atom_site_aniso_U_11
_atom_site_aniso_U_22
_atom_site_aniso_U_33
_atom_site_aniso_U_12
_atom_site_aniso_U_13
_atom_site_aniso_U_23
O1 0.0522(19) 0.0346(19) 0.0344(18) -0.0096(16) 0.0020(15) -0.0026(15)
O2 0.060(2) 0.052(2) 0.047(2) 0.024(2) 0.0054(19) 0.013(2)
O3 0.0486(18) 0.039(2) 0.043(2) -0.0094(17) 0.0025(16) -0.0010(17)
O4 0.0370(16) 0.044(2) 0.0363(18) -0.0099(16) 0.0004(14) 0.0083(16)
O5 0.056(2) 0.056(3) 0.053(2) -0.014(2) -0.0114(18) 0.016(2)
O6 0.056(2) 0.039(2) 0.057(2) 0.0103(19) -0.0012(18) 0.0039(19)
O7 0.072(3) 0.065(3) 0.054(2) 0.020(2) 0.031(2) 0.010(2)
O8 0.077(3) 0.037(2) 0.062(3) -0.002(2) 0.021(2) 0.003(2)
O9 0.0485(19) 0.045(2) 0.056(2) 0.0113(18) 0.0118(18) 0.0088(19)
C1 0.073(4) 0.029(3) 0.055(3) 0.002(3) 0.020(3) 0.002(3)
C2 0.093(4) 0.030(3) 0.050(3) 0.013(3) 0.024(3) 0.012(3)
C3 0.054(3) 0.032(3) 0.035(3) -0.009(2) 0.008(2) -0.006(2)
C4 0.042(2) 0.031(3) 0.036(3) 0.001(2) 0.003(2) -0.003(2)
C5 0.040(2) 0.025(2) 0.043(3) -0.002(2) 0.000(2) -0.004(2)
C6 0.053(3) 0.039(3) 0.060(3) 0.018(3) 0.016(3) 0.012(3)
C7 0.047(3) 0.059(4) 0.044(3) 0.019(3) 0.007(2) 0.018(3)
C8 0.032(2) 0.033(3) 0.039(3) 0.003(2) -0.005(2) -0.003(2)
C9 0.035(2) 0.027(2) 0.039(3) 0.004(2) -0.004(2) 0.000(2)
C10 0.041(2) 0.024(2) 0.039(3) 0.001(2) 0.000(2) -0.001(2)
C11 0.053(3) 0.028(2) 0.041(3) 0.010(2) 0.003(2) 0.007(2)
C12 0.050(3) 0.033(3) 0.047(3) 0.010(2) 0.002(2) -0.001(2)
C13 0.031(2) 0.033(3) 0.037(3) 0.003(2) -0.006(2) -0.002(2)
C14 0.034(2) 0.032(2) 0.028(2) 0.001(2) -0.0039(19) 0.000(2)
C15 0.045(3) 0.030(3) 0.037(3) 0.004(2) -0.001(2) 0.001(2)
C16 0.037(2) 0.035(3) 0.028(2) -0.003(2) -0.0035(19) -0.001(2)
C17 0.032(2) 0.041(3) 0.036(3) 0.001(2) -0.002(2) -0.003(2)
C18 0.039(2) 0.056(3) 0.042(3) -0.004(3) -0.007(2) -0.002(3)
C19 0.042(2) 0.035(3) 0.039(3) 0.007(2) -0.008(2) -0.001(2)
C20 0.035(2) 0.058(4) 0.045(3) 0.003(3) -0.001(2) 0.000(3)
C21 0.050(3) 0.065(5) 0.079(5) 0.016(3) 0.003(3) 0.006(4)
C22 0.040(3) 0.068(4) 0.062(4) 0.005(3) 0.010(3) 0.007(3)
C23 0.043(3) 0.047(3) 0.046(3) -0.009(2) 0.007(2) 0.003(3)
C24 0.039(2) 0.038(3) 0.039(3) -0.008(2) 0.007(2) 0.004(2)
C25 0.043(3) 0.040(3) 0.040(3) -0.007(2) 0.003(2) 0.002(2)
C26 0.063(4) 0.070(4) 0.074(4) -0.004(4) 0.019(3) 0.026(4)
C27 0.077(4) 0.046(3) 0.063(4) 0.009(3) 0.000(3) -0.001(3)
C28 0.038(2) 0.049(3) 0.039(3) -0.006(2) -0.009(2) 0.001(2)
C29 0.061(3) 0.033(3) 0.051(3) -0.006(3) 0.011(3) -0.008(3)
C30 0.054(3) 0.054(4) 0.055(3) 0.013(3) 0.008(3) -0.002(3)
C31 0.041(2) 0.035(3) 0.036(3) -0.005(2) -0.003(2) 0.001(2)
C32 0.038(2) 0.035(3) 0.036(3) 0.006(2) -0.005(2) 0.001(2)
C33 0.043(3) 0.042(3) 0.033(3) 0.005(2) 0.003(2) 0.000(2)
C34 0.048(3) 0.038(3) 0.035(3) -0.002(2) 0.002(2) 0.001(2)
C35 0.075(4) 0.035(3) 0.061(4) 0.010(3) 0.028(3) 0.009(3)
O10 0.040(3) 0.067(4) 0.040(3) -0.004(3) -0.007(2) -0.013(3)
C36 0.104(8) 0.174(12) 0.095(8) -0.041(9) -0.003(7) 0.015(9)
O10' 0.040(6) 0.084(9) 0.059(7) -0.011(7) -0.005(5) 0.036(7)
C36' 0.062(9) 0.103(12) 0.054(10) -0.023(10) -0.006(8) 0.026(10)

loop_
_atom_type_symbol
_atom_type_description
_atom_type_scat_dispersion_real
_atom_type_scat_dispersion_imag
_atom_type_scat_source
C C 0.0033 0.0000 'International Tables Vol C Tables 4.2.6.8 and 6.1.1.4'
H H 0.0000 0.0000 'International Tables Vol C Tables 4.2.6.8 and 6.1.1.4'
O O 0.0106 0.0000 'International Tables Vol C Tables 4.2.6.8 and 6.1.1.4'

loop_
_geom_angle_atom_site_label_1
_geom_angle_atom_site_label_2
_geom_angle_atom_site_label_3
_geom_angle
C31 O1 C3 116.3(4)
C15 O2 H2 109.5
C16 O3 C23 101.2(4)
C16 O4 C24 107.3(3)
C25 O5 H5 109.5
C32 O6 H6 109.5
C33 O7 H7 109.5
C34 O8 H8 109.5
C31 O9 C35 112.4(4)
C10 C1 C2 109.6(4)
C10 C1 H1A 109.8
C2 C1 H1A 109.8
C10 C1 H1B 109.8
C2 C1 H1B 109.8
H1A C1 H1B 108.2
C3 C2 C1 111.0(5)
C3 C2 H2A 109.4
C1 C2 H2A 109.4
C3 C2 H2B 109.4
C1 C2 H2B 109.4
H2A C2 H2B 108.0
O1 C3 C2 110.7(4)
O1 C3 C4 108.1(4)
C2 C3 C4 113.1(4)
O1 C3 H3 108.3
C2 C3 H3 108.3
C4 C3 H3 108.3
C29 C4 C3 109.7(4)
C29 C4 C30 110.0(4)
C3 C4 C30 108.3(4)
C29 C4 C5 112.1(4)
C3 C4 C5 107.2(4)
C30 C4 C5 109.5(4)
C10 C5 C6 113.7(4)
C10 C5 C4 113.0(4)
C6 C5 C4 113.8(4)
C10 C5 H5A 105.1
C6 C5 H5A 105.1
C4 C5 H5A 105.1
C5 C6 C7 110.1(5)
C5 C6 H6A 109.6
C7 C6 H6A 109.6
C5 C6 H6B 109.6
C7 C6 H6B 109.6
H6A C6 H6B 108.2
C8 C7 C6 109.4(4)
C8 C7 H7A 109.8
C6 C7 H7A 109.8
C8 C7 H7B 109.8
C6 C7 H7B 109.8
H7A C7 H7B 108.2
C7 C8 C14 114.2(4)
C7 C8 C9 112.0(4)
C14 C8 C9 112.6(4)
C7 C8 H8A 105.7
C14 C8 H8A 105.7
C9 C8 H8A 105.7
C19 C9 C10 59.5(3)
C19 C9 C11 120.6(4)
C10 C9 C11 118.1(4)
C19 C9 C8 113.8(4)
C10 C9 C8 117.3(4)
C11 C9 C8 115.9(4)
C19 C10 C5 123.6(4)
C19 C10 C1 115.0(4)
C5 C10 C1 109.8(4)
C19 C10 C9 59.1(3)
C5 C10 C9 120.7(4)
C1 C10 C9 120.7(4)
C9 C11 C12 116.8(4)
C9 C11 H11A 108.1
C12 C11 H11A 108.1
C9 C11 H11B 108.1
C12 C11 H11B 108.1
H11A C11 H11B 107.3
C13 C12 C11 113.6(4)
C13 C12 H12A 108.9
C11 C12 H12A 108.9
C13 C12 H12B 108.9
C11 C12 H12B 108.9
H12A C12 H12B 107.7
C12 C13 C18 107.6(4)
C12 C13 C14 108.1(4)
C18 C13 C14 113.1(4)
C12 C13 C17 115.9(4)
C18 C13 C17 110.4(4)
C14 C13 C17 101.9(3)
C28 C14 C15 108.7(4)
C28 C14 C8 111.4(4)
C15 C14 C8 113.5(4)
C28 C14 C13 112.1(4)
C15 C14 C13 100.5(4)
C8 C14 C13 110.2(3)
O2 C15 C16 115.1(4)
O2 C15 C14 117.8(4)
C16 C15 C14 104.3(4)
O2 C15 H15 106.2
C16 C15 H15 106.2
C14 C15 H15 106.2
O3 C16 O4 103.8(3)
O3 C16 C15 112.4(4)
O4 C16 C15 110.9(4)
O3 C16 C17 110.8(3)
O4 C16 C17 112.4(4)
C15 C16 C17 106.6(4)
C16 C17 C20 110.3(4)
C16 C17 C13 104.3(4)
C20 C17 C13 118.3(4)
C16 C17 H17 107.8
C20 C17 H17 107.8
C13 C17 H17 107.8
C13 C18 H18A 109.5
C13 C18 H18B 109.5
H18A C18 H18B 109.5
C13 C18 H18C 109.5
H18A C18 H18C 109.5
H18B C18 H18C 109.5
C9 C19 C10 61.4(3)
C9 C19 H19A 117.6
C10 C19 H19A 117.6
C9 C19 H19B 117.6
C10 C19 H19B 117.6
H19A C19 H19B 114.7
C21 C20 C22 111.3(5)
C21 C20 C17 113.7(5)
C22 C20 C17 108.7(4)
C21 C20 H20 107.6
C22 C20 H20 107.6
C17 C20 H20 107.6
C20 C21 H21A 109.5
C20 C21 H21B 109.5
H21A C21 H21B 109.5
C20 C21 H21C 109.5
H21A C21 H21C 109.5
H21B C21 H21C 109.5
C23 C22 C20 111.8(5)
C23 C22 H22A 109.3
C20 C22 H22A 109.3
C23 C22 H22B 109.3
C20 C22 H22B 109.3
H22A C22 H22B 107.9
O3 C23 C22 110.1(4)
O3 C23 C24 101.2(4)
C22 C23 C24 112.6(5)
O3 C23 H23 110.8
C22 C23 H23 110.8
C24 C23 H23 110.8
O4 C24 C25 111.2(4)
O4 C24 C23 102.4(4)
C25 C24 C23 115.0(4)
O4 C24 H24 109.3
C25 C24 H24 109.3
C23 C24 H24 109.3
O5 C25 C27 109.2(5)
O5 C25 C26 106.9(5)
C27 C25 C26 112.1(5)
O5 C25 C24 105.0(4)
C27 C25 C24 114.5(4)
C26 C25 C24 108.7(4)
C25 C26 H26A 109.5
C25 C26 H26B 109.5
H26A C26 H26B 109.5
C25 C26 H26C 109.5
H26A C26 H26C 109.5
H26B C26 H26C 109.5
C25 C27 H27A 109.5
C25 C27 H27B 109.5
H27A C27 H27B 109.5
C25 C27 H27C 109.5
H27A C27 H27C 109.5
H27B C27 H27C 109.5
C14 C28 H28A 109.5
C14 C28 H28B 109.5
H28A C28 H28B 109.5
C14 C28 H28C 109.5
H28A C28 H28C 109.5
H28B C28 H28C 109.5
C4 C29 H29A 109.5
C4 C29 H29B 109.5
H29A C29 H29B 109.5
C4 C29 H29C 109.5
H29A C29 H29C 109.5
H29B C29 H29C 109.5
C4 C30 H30A 109.5
C4 C30 H30B 109.5
H30A C30 H30B 109.5
C4 C30 H30C 109.5
H30A C30 H30C 109.5
H30B C30 H30C 109.5
O1 C31 O9 108.1(4)
O1 C31 C32 111.4(4)
O9 C31 C32 108.2(4)
O1 C31 H31 109.7
O9 C31 H31 109.7
C32 C31 H31 109.7
O6 C32 C31 109.6(4)
O6 C32 C33 109.2(4)
C31 C32 C33 109.5(4)
O6 C32 H32 109.6
C31 C32 H32 109.6
C33 C32 H32 109.6
O7 C33 C34 108.4(4)
O7 C33 C32 111.0(4)
C34 C33 C32 111.8(4)
O7 C33 H33 108.5
C34 C33 H33 108.5
C32 C33 H33 108.5
O8 C34 C35 105.4(4)
O8 C34 C33 112.0(4)
C35 C34 C33 111.0(4)
O8 C34 H34 109.4
C35 C34 H34 109.4
C33 C34 H34 109.4
O9 C35 C34 111.8(5)
O9 C35 H35A 109.3
C34 C35 H35A 109.3
O9 C35 H35B 109.3
C34 C35 H35B 109.3
H35A C35 H35B 107.9
C36 O10 H10 109.9
C36' O10' H10' 109.5
O10' C36' H36D 109.5
O10' C36' H36E 109.5
H36D C36' H36E 109.5
O10' C36' H36F 109.5
H36D C36' H36F 109.5
H36E C36' H36F 109.5

loop_
_geom_bond_atom_site_label_1
_geom_bond_atom_site_label_2
_geom_bond_distance
O1 C31 1.375(6)
O1 C3 1.449(6)
O2 C15 1.413(6)
O2 H2 0.8200
O3 C16 1.420(6)
O3 C23 1.435(6)
O4 C16 1.438(5)
O4 C24 1.443(6)
O5 C25 1.431(6)
O5 H5 0.8200
O6 C32 1.418(6)
O6 H6 0.8200
O7 C33 1.418(6)
O7 H7 0.8200
O8 C34 1.425(7)
O8 H8 0.8200
O9 C31 1.437(6)
O9 C35 1.441(7)
C1 C10 1.515(7)
C1 C2 1.540(7)
C1 H1A 0.9700
C1 H1B 0.9700
C2 C3 1.519(8)
C2 H2A 0.9700
C2 H2B 0.9700
C3 C4 1.542(7)
C3 H3 0.9800
C4 C29 1.531(7)
C4 C30 1.544(7)
C4 C5 1.563(7)
C5 C10 1.514(6)
C5 C6 1.521(7)
C5 H5A 0.9800
C6 C7 1.537(7)
C6 H6A 0.9700
C6 H6B 0.9700
C7 C8 1.521(6)
C7 H7A 0.9700
C7 H7B 0.9700
C8 C14 1.538(6)
C8 C9 1.551(7)
C8 H8A 0.9800
C9 C19 1.496(7)
C9 C10 1.531(7)
C9 C11 1.540(7)
C10 C19 1.503(6)
C11 C12 1.544(7)
C11 H11A 0.9700
C11 H11B 0.9700
C12 C13 1.542(7)
C12 H12A 0.9700
C12 H12B 0.9700
C13 C18 1.543(7)
C13 C14 1.553(6)
C13 C17 1.557(7)
C14 C28 1.530(6)
C14 C15 1.537(7)
C15 C16 1.535(7)
C15 H15 0.9800
C16 C17 1.540(7)
C17 C20 1.550(6)
C17 H17 0.9800
C18 H18A 0.9600
C18 H18B 0.9600
C18 H18C 0.9600
C19 H19A 0.9700
C19 H19B 0.9700
C20 C21 1.528(9)
C20 C22 1.541(8)
C20 H20 0.9800
C21 H21A 0.9600
C21 H21B 0.9600
C21 H21C 0.9600
C22 C23 1.522(8)
C22 H22A 0.9700
C22 H22B 0.9700
C23 C24 1.547(7)
C23 H23 0.9800
C24 C25 1.543(7)
C24 H24 0.9800
C25 C27 1.496(8)
C25 C26 1.528(8)
C26 H26A 0.9600
C26 H26B 0.9600
C26 H26C 0.9600
C27 H27A 0.9600
C27 H27B 0.9600
C27 H27C 0.9600
C28 H28A 0.9600
C28 H28B 0.9600
C28 H28C 0.9600
C29 H29A 0.9600
C29 H29B 0.9600
C29 H29C 0.9600
C30 H30A 0.9600
C30 H30B 0.9600
C30 H30C 0.9600
C31 C32 1.521(7)
C31 H31 0.9800
C32 C33 1.529(7)
C32 H32 0.9800
C33 C34 1.513(7)
C33 H33 0.9800
C34 C35 1.501(7)
C34 H34 0.9800
C35 H35A 0.9700
C35 H35B 0.9700
O10 C36 1.458(9)
O10 H10 0.8503
C36 H36A 0.9600
C36 H36B 0.9600
C36 H36C 0.9600
O10' C36' 1.423(10)
O10' H10' 0.8200
C36' H36D 0.9600
C36' H36E 0.9600
C36' H36F 0.9600

loop_
_geom_hbond_atom_site_label_D
_geom_hbond_atom_site_label_H
_geom_hbond_atom_site_label_A
_geom_hbond_site_symmetry_A
_geom_hbond_distance_DH
_geom_hbond_distance_HA
_geom_hbond_distance_DA
_geom_hbond_angle_DHA
O2 H2 O6 2_556 0.82 2.19 2.880(5) 142.5
O2 H2 O4 . 0.82 2.32 2.726(5) 111.2
O5 H5 O10 2_665 0.82 2.02 2.841(7) 174.6
O6 H6 O8 1_565 0.82 2.11 2.916(6) 167.6
O7 H7 O5 2_546 0.82 2.01 2.727(6) 145.6
O8 H8 O10 1_456 0.82 2.07 2.846(6) 158.5
O10 H10 O9 2_646 0.85 2.02 2.867(6) 179.6
O10' H10' O7 1_654 0.82 2.40 3.087(13) 141.6

loop_
_geom_torsion_atom_site_label_1
_geom_torsion_atom_site_label_2
_geom_torsion_atom_site_label_3
_geom_torsion_atom_site_label_4
_geom_torsion
C10 C1 C2 C3 57.7(7)
C31 O1 C3 C2 -88.0(5)
C31 O1 C3 C4 147.7(4)
C1 C2 C3 O1 -178.1(4)
C1 C2 C3 C4 -56.7(6)
O1 C3 C4 C29 54.5(5)
C2 C3 C4 C29 -68.3(5)
O1 C3 C4 C30 -65.5(5)
C2 C3 C4 C30 171.6(4)
O1 C3 C4 C5 176.5(4)
C2 C3 C4 C5 53.6(5)
C29 C4 C5 C10 64.9(5)
C3 C4 C5 C10 -55.5(5)
C30 C4 C5 C10 -172.7(4)
C29 C4 C5 C6 -66.7(6)
C3 C4 C5 C6 172.9(4)
C30 C4 C5 C6 55.6(6)
C10 C5 C6 C7 48.7(6)
C4 C5 C6 C7 -180.0(4)
C5 C6 C7 C8 -68.2(6)
C6 C7 C8 C14 -174.0(4)
C6 C7 C8 C9 56.5(6)
C7 C8 C9 C19 -94.8(5)
C14 C8 C9 C19 134.9(4)
C7 C8 C9 C10 -28.1(6)
C14 C8 C9 C10 -158.5(4)
C7 C8 C9 C11 119.0(5)
C14 C8 C9 C11 -11.4(6)
C6 C5 C10 C19 50.3(6)
C4 C5 C10 C19 -81.4(6)
C6 C5 C10 C1 -168.4(5)
C4 C5 C10 C1 59.9(5)
C6 C5 C10 C9 -20.9(6)
C4 C5 C10 C9 -152.6(4)
C2 C1 C10 C19 86.0(6)
C2 C1 C10 C5 -58.9(6)
C2 C1 C10 C9 153.6(4)
C11 C9 C10 C19 110.8(5)
C8 C9 C10 C19 -102.8(5)
C19 C9 C10 C5 113.3(5)
C11 C9 C10 C5 -135.9(4)
C8 C9 C10 C5 10.5(6)
C19 C9 C10 C1 -102.6(5)
C11 C9 C10 C1 8.1(7)
C8 C9 C10 C1 154.5(5)
C19 C9 C11 C12 -103.2(5)
C10 C9 C11 C12 -172.5(4)
C8 C9 C11 C12 40.6(6)
C9 C11 C12 C13 -12.5(6)
C11 C12 C13 C18 81.8(5)
C11 C12 C13 C14 -40.7(6)
C11 C12 C13 C17 -154.2(4)
C7 C8 C14 C28 -46.9(6)
C9 C8 C14 C28 82.3(5)
C7 C8 C14 C15 76.2(5)
C9 C8 C14 C15 -154.6(4)
C7 C8 C14 C13 -172.0(4)
C9 C8 C14 C13 -42.8(5)
C12 C13 C14 C28 -53.9(5)
C18 C13 C14 C28 -172.9(4)
C17 C13 C14 C28 68.7(5)
C12 C13 C14 C15 -169.2(4)
C18 C13 C14 C15 71.7(5)
C17 C13 C14 C15 -46.7(4)
C12 C13 C14 C8 70.8(5)
C18 C13 C14 C8 -48.3(5)
C17 C13 C14 C8 -166.7(4)
C28 C14 C15 O2 52.7(5)
C8 C14 C15 O2 -71.8(5)
C13 C14 C15 O2 170.5(4)
C28 C14 C15 C16 -76.4(5)
C8 C14 C15 C16 159.1(3)
C13 C14 C15 C16 41.4(4)
C23 O3 C16 O4 -47.1(4)
C23 O3 C16 C15 -167.1(4)
C23 O3 C16 C17 73.8(4)
C24 O4 C16 O3 28.2(5)
C24 O4 C16 C15 149.1(4)
C24 O4 C16 C17 -91.6(4)
O2 C15 C16 O3 87.4(5)
C14 C15 C16 O3 -141.9(4)
O2 C15 C16 O4 -28.3(6)
C14 C15 C16 O4 102.4(4)
O2 C15 C16 C17 -151.1(4)
C14 C15 C16 C17 -20.4(5)
O3 C16 C17 C20 -14.4(5)
O4 C16 C17 C20 101.3(4)
C15 C16 C17 C20 -136.9(4)
O3 C16 C17 C13 113.6(4)
O4 C16 C17 C13 -130.7(4)
C15 C16 C17 C13 -8.9(5)
C12 C13 C17 C16 151.5(4)
C18 C13 C17 C16 -85.9(4)
C14 C13 C17 C16 34.5(4)
C12 C13 C17 C20 -85.5(6)
C18 C13 C17 C20 37.0(6)
C14 C13 C17 C20 157.4(5)
C11 C9 C19 C10 -106.6(5)
C8 C9 C19 C10 108.8(4)
C5 C10 C19 C9 -108.4(5)
C1 C10 C19 C9 112.1(5)
C16 C17 C20 C21 -168.1(5)
C13 C17 C20 C21 72.0(6)
C16 C17 C20 C22 -43.5(6)
C13 C17 C20 C22 -163.4(5)
C21 C20 C22 C23 170.4(5)
C17 C20 C22 C23 44.4(7)
C16 O3 C23 C22 -72.9(4)
C16 O3 C23 C24 46.4(4)
C20 C22 C23 O3 13.0(6)
C20 C22 C23 C24 -99.2(6)
C16 O4 C24 C25 -122.5(4)
C16 O4 C24 C23 0.9(5)
O3 C23 C24 O4 -29.0(5)
C22 C23 C24 O4 88.6(5)
O3 C23 C24 C25 91.8(5)
C22 C23 C24 C25 -150.7(5)
O4 C24 C25 O5 -63.5(5)
C23 C24 C25 O5 -179.2(4)
O4 C24 C25 C27 56.3(6)
C23 C24 C25 C27 -59.5(6)
O4 C24 C25 C26 -177.6(5)
C23 C24 C25 C26 66.7(6)
C3 O1 C31 O9 90.5(5)
C3 O1 C31 C32 -150.7(4)
C35 O9 C31 O1 -175.3(4)
C35 O9 C31 C32 63.9(5)
O1 C31 C32 O6 62.3(5)
O9 C31 C32 O6 -179.0(4)
O1 C31 C32 C33 -178.1(4)
O9 C31 C32 C33 -59.4(5)
O6 C32 C33 O7 -65.5(5)
C31 C32 C33 O7 174.6(4)
O6 C32 C33 C34 173.3(4)
C31 C32 C33 C34 53.4(5)
O7 C33 C34 O8 70.7(5)
C32 C33 C34 O8 -166.6(4)
O7 C33 C34 C35 -171.8(5)
C32 C33 C34 C35 -49.1(6)
C31 O9 C35 C34 -60.5(6)
O8 C34 C35 O9 172.9(5)
C33 C34 C35 O9 51.4(6)
